data_4080797
loop_
_publ_author_name
'Barrios-Francisco, Rigoberto'
'Balaraman, Ekambaram'
'Diskin-Posner, Yael'
'Leitus, Gregory'
'Shimon, Linda J. W.'
'Milstein, David'

_publ_section_title
;
 PNN Ruthenium Pincer Complexes Based on Phosphinated
 2,2&#x2032;-Dipyridinemethane and 2,2&#x2032;-Oxobispyridine.
 Metal--Ligand Cooperation in Cyclometalation and Catalysis
;
_journal_issue 10
_journal_name_full Organometallics
_journal_page_first 2973
_journal_paper_doi 10.1021/om400194w
_journal_volume 32
_journal_year 2013
_chemical_formula_moiety 'C25 H36 Cl N2 O P Ru, 0.5(C6 H6)'
_chemical_formula_sum 'C28 H39 Cl N2 O P Ru'
_chemical_formula_weight 587.10
_chemical_name_systematic
; 
 ? 
;
_space_group_IT_number 14
_symmetry_cell_setting monoclinic
_symmetry_space_group_name_Hall '-P 2yn'
_symmetry_space_group_name_H-M 'P 1 21/n 1'
_atom_sites_solution_hydrogens geom
_atom_sites_solution_primary direct
_atom_sites_solution_secondary difmap
_audit_creation_method SHELXL-97
_cell_angle_alpha 90.00
_cell_angle_beta 99.703(3)
_cell_angle_gamma 90.00
_cell_formula_units_Z 4
_cell_length_a 11.6739(5)
_cell_length_b 12.5406(6)
_cell_length_c 18.8822(10)
_cell_measurement_reflns_used 33833
_cell_measurement_temperature 120(2)
_cell_measurement_theta_max 29.9515
_cell_measurement_theta_min 2.402
_cell_volume 2724.8(2)
_computing_cell_refinement 'APEX 2'
_computing_data_collection 'APEX 2'
_computing_data_reduction 'APEX 2'
_computing_structure_refinement 'SHELXL-97 (Sheldrick, 1997)'
_computing_structure_solution 'SHELXS-97 (Sheldrick, 1990)'
_diffrn_ambient_temperature 120(2)
_diffrn_measured_fraction_theta_full 0.995
_diffrn_measured_fraction_theta_max 0.995
_diffrn_measurement_device_type 'Bruker APEX - II Kappa CCD'
_diffrn_measurement_method 'omega and phi scan'
_diffrn_radiation_monochromator graphite
_diffrn_radiation_source 'fine-focus sealed tube'
_diffrn_radiation_type MoK\a
_diffrn_radiation_wavelength 0.71073
_diffrn_reflns_av_R_equivalents 0.0597
_diffrn_reflns_av_sigmaI/netI 0.0668
_diffrn_reflns_limit_h_max 17
_diffrn_reflns_limit_h_min -17
_diffrn_reflns_limit_k_max 19
_diffrn_reflns_limit_k_min -19
_diffrn_reflns_limit_l_max 28
_diffrn_reflns_limit_l_min -23
_diffrn_reflns_number 33123
_diffrn_reflns_theta_full 33.27
_diffrn_reflns_theta_max 33.27
_diffrn_reflns_theta_min 1.92
_exptl_absorpt_coefficient_mu 0.755
_exptl_absorpt_correction_T_max 0.9365
_exptl_absorpt_correction_T_min 0.6832
_exptl_absorpt_correction_type numerical
_exptl_absorpt_process_details 'Bruker APEX 2'
_exptl_crystal_colour colorless
_exptl_crystal_density_diffrn 1.431
_exptl_crystal_density_method 'not measured'
_exptl_crystal_description needle
_exptl_crystal_F_000 1220
_exptl_crystal_size_max 0.55
_exptl_crystal_size_mid 0.09
_exptl_crystal_size_min 0.09
_refine_diff_density_max 1.288
_refine_diff_density_min -0.869
_refine_diff_density_rms 0.117
_refine_ls_extinction_method none
_refine_ls_goodness_of_fit_ref 1.020
_refine_ls_hydrogen_treatment mixed
_refine_ls_matrix_type full
_refine_ls_number_parameters 317
_refine_ls_number_reflns 10438
_refine_ls_number_restraints 0
_refine_ls_restrained_S_all 1.020
_refine_ls_R_factor_all 0.0684
_refine_ls_R_factor_gt 0.0390
_refine_ls_shift/su_max 0.004
_refine_ls_shift/su_mean 0.000
_refine_ls_structure_factor_coef Fsqd
_refine_ls_weighting_details 'calc w=1/[\s^2^(Fo^2^)+(0.0303P)^2^+0.7656P] where P=(Fo^2^+2Fc^2^)/3'
_refine_ls_weighting_scheme calc
_refine_ls_wR_factor_gt 0.0809
_refine_ls_wR_factor_ref 0.0916
_reflns_number_gt 7184
_reflns_number_total 10438
_reflns_threshold_expression >2sigma(I)
_cod_data_source_file om400194w_si_002.cif
_cod_data_source_block complex_6b
_cod_depositor_comments
;
The following automatic conversions were performed:

'_symmetry_cell_setting' value 'Monoclinic' changed to 'monoclinic'
according to /home/saulius/struct/CIF-dictionaries/cif_core.dic
dictionary named 'cif_core.dic' version 2.3.1 from 2005-06-27.

Automatic conversion script
Id: cif_fix_values 1891 2012-01-12 08:04:46Z andrius 
;
_cod_original_sg_symbol_Hall -P2yn
_cod_original_sg_symbol_H-M P2(1)/n
_cod_database_code 4080797

loop_
_symmetry_equiv_pos_as_xyz
'x, y, z'
'-x+1/2, y+1/2, -z+1/2'
'-x, -y, -z'
'x-1/2, -y-1/2, z-1/2'

loop_
_atom_site_label
_atom_site_type_symbol
_atom_site_fract_x
_atom_site_fract_y
_atom_site_fract_z
_atom_site_U_iso_or_equiv
_atom_site_adp_type
_atom_site_occupancy
_atom_site_symmetry_multiplicity
_atom_site_calc_flag
_atom_site_refinement_flags
Ru1 Ru -0.000384(14) 0.627923(12) 0.247861(9) 0.01108(4) Uani 1 1 d .
H1 H 0.1432(18) 0.6003(17) 0.2860(12) 0.008(5) Uiso 1 1 d .
P2 P -0.02080(4) 0.45263(4) 0.21723(3) 0.01229(10) Uani 1 1 d .
N3 N -0.07966(14) 0.57611(14) 0.33848(9) 0.0129(3) Uani 1 1 d .
N4 N -0.00279(14) 0.78842(14) 0.29128(10) 0.0134(3) Uani 1 1 d .
Cl5 Cl -0.21127(5) 0.68104(4) 0.20065(3) 0.01854(11) Uani 1 1 d .
C6 C 0.0707(2) 0.66178(18) 0.17056(14) 0.0207(5) Uani 1 1 d .
O7 O 0.11779(17) 0.67885(15) 0.12572(10) 0.0324(4) Uani 1 1 d .
C8 C -0.01441(17) 0.86710(16) 0.24213(12) 0.0163(4) Uani 1 1 d .
H8 H -0.0070 0.8490 0.1942 0.020 Uiso 1 1 calc R
C9 C -0.03633(19) 0.97186(18) 0.25661(13) 0.0196(4) Uani 1 1 d .
H9 H -0.0408 1.0247 0.2202 0.024 Uiso 1 1 calc R
C10 C -0.05165(19) 0.99832(18) 0.32518(13) 0.0209(5) Uani 1 1 d .
H10 H -0.0687 1.0696 0.3370 0.025 Uiso 1 1 calc R
C11 C -0.04157(19) 0.91841(18) 0.37639(13) 0.0191(4) Uani 1 1 d .
H11 H -0.0532 0.9348 0.4238 0.023 Uiso 1 1 calc R
C12 C -0.01461(17) 0.81401(17) 0.35948(11) 0.0143(4) Uani 1 1 d .
C13 C 0.00524(18) 0.72656(17) 0.41672(11) 0.0148(4) Uani 1 1 d .
C14 C -0.08068(18) 0.63405(16) 0.39929(11) 0.0143(4) Uani 1 1 d .
C15 C -0.15671(18) 0.60765(17) 0.44602(12) 0.0173(4) Uani 1 1 d .
H15 H -0.1609 0.6514 0.4866 0.021 Uiso 1 1 calc R
C16 C -0.22636(18) 0.51754(18) 0.43342(12) 0.0184(4) Uani 1 1 d .
H16 H -0.2791 0.4998 0.4648 0.022 Uiso 1 1 calc R
C17 C -0.21791(18) 0.45429(18) 0.37491(12) 0.0170(4) Uani 1 1 d .
H17 H -0.2602 0.3894 0.3673 0.020 Uiso 1 1 calc R
C18 C -0.14627(17) 0.48720(16) 0.32717(11) 0.0138(4) Uani 1 1 d .
C19 C -0.14699(18) 0.42409(17) 0.25959(12) 0.0161(4) Uani 1 1 d .
H19A H -0.2187 0.4407 0.2253 0.019 Uiso 1 1 calc R
H19B H -0.1481 0.3471 0.2710 0.019 Uiso 1 1 calc R
C20 C 0.13439(18) 0.68896(19) 0.42594(12) 0.0190(4) Uani 1 1 d .
H20A H 0.1449 0.6199 0.4516 0.023 Uiso 1 1 calc R
H20B H 0.1595 0.6812 0.3787 0.023 Uiso 1 1 calc R
C21 C 0.2026(2) 0.7772(2) 0.47003(14) 0.0285(6) Uani 1 1 d .
H21A H 0.2304 0.8301 0.4379 0.034 Uiso 1 1 calc R
H21B H 0.2709 0.7469 0.5019 0.034 Uiso 1 1 calc R
C22 C 0.1208(2) 0.8302(2) 0.51457(13) 0.0252(5) Uani 1 1 d .
H22A H 0.1116 0.9070 0.5030 0.030 Uiso 1 1 calc R
H22B H 0.1505 0.8222 0.5666 0.030 Uiso 1 1 calc R
C23 C 0.0052(2) 0.77092(19) 0.49337(12) 0.0198(4) Uani 1 1 d .
H23A H -0.0610 0.8202 0.4935 0.024 Uiso 1 1 calc R
H23B H -0.0011 0.7120 0.5274 0.024 Uiso 1 1 calc R
C24 C -0.07114(18) 0.40924(17) 0.12122(12) 0.0161(4) Uani 1 1 d .
C25 C -0.1429(2) 0.30553(18) 0.11468(13) 0.0215(5) Uani 1 1 d .
H25A H -0.1682 0.2884 0.0638 0.032 Uiso 1 1 calc R
H25B H -0.2111 0.3150 0.1380 0.032 Uiso 1 1 calc R
H25C H -0.0950 0.2472 0.1381 0.032 Uiso 1 1 calc R
C26 C 0.0328(2) 0.39608(18) 0.08223(13) 0.0211(5) Uani 1 1 d .
H26A H 0.0049 0.3872 0.0306 0.032 Uiso 1 1 calc R
H26B H 0.0777 0.3331 0.1009 0.032 Uiso 1 1 calc R
H26C H 0.0823 0.4595 0.0902 0.032 Uiso 1 1 calc R
C27 C -0.14989(19) 0.49729(18) 0.08311(12) 0.0202(4) Uani 1 1 d .
H27A H -0.1052 0.5634 0.0828 0.030 Uiso 1 1 calc R
H27B H -0.2153 0.5092 0.1086 0.030 Uiso 1 1 calc R
H27C H -0.1795 0.4755 0.0336 0.030 Uiso 1 1 calc R
C28 C 0.09678(19) 0.36032(18) 0.26222(12) 0.0184(4) Uani 1 1 d .
C29 C 0.2151(2) 0.3905(2) 0.24223(14) 0.0258(5) Uani 1 1 d .
H29A H 0.2320 0.4655 0.2542 0.039 Uiso 1 1 calc R
H29B H 0.2127 0.3796 0.1906 0.039 Uiso 1 1 calc R
H29C H 0.2760 0.3455 0.2692 0.039 Uiso 1 1 calc R
C30 C 0.1065(2) 0.37463(19) 0.34395(13) 0.0226(5) Uani 1 1 d .
H30A H 0.1704 0.3307 0.3686 0.034 Uiso 1 1 calc R
H30B H 0.0336 0.3526 0.3588 0.034 Uiso 1 1 calc R
H30C H 0.1218 0.4497 0.3564 0.034 Uiso 1 1 calc R
C31 C 0.0716(2) 0.24189(18) 0.24618(15) 0.0281(5) Uani 1 1 d .
H31A H 0.1306 0.1983 0.2761 0.042 Uiso 1 1 calc R
H31B H 0.0737 0.2277 0.1954 0.042 Uiso 1 1 calc R
H31C H -0.0054 0.2240 0.2568 0.042 Uiso 1 1 calc R
C32 C 1.0059(3) 0.8917(2) 1.01281(18) 0.0363(7) Uani 1 1 d .
H32 H 1.0099 0.8171 1.0217 0.044 Uiso 1 1 calc R
C33 C 0.9369(2) 1.0384(3) 0.93721(15) 0.0345(6) Uani 1 1 d .
H33 H 0.8931 1.0648 0.8938 0.041 Uiso 1 1 calc R
C34 C 0.9430(2) 0.9305(2) 0.94985(16) 0.0346(6) Uani 1 1 d .
H34 H 0.9036 0.8826 0.9151 0.042 Uiso 1 1 calc R

loop_
_atom_site_aniso_label
_atom_site_aniso_U_11
_atom_site_aniso_U_22
_atom_site_aniso_U_33
_atom_site_aniso_U_23
_atom_site_aniso_U_13
_atom_site_aniso_U_12
Ru1 0.01235(7) 0.01054(7) 0.01051(7) 0.00016(6) 0.00234(5) -0.00088(6)
P2 0.0132(2) 0.0113(2) 0.0126(2) 0.0006(2) 0.00287(18) -0.00019(19)
N3 0.0141(8) 0.0133(8) 0.0111(8) 0.0005(7) 0.0016(6) -0.0001(6)
N4 0.0126(8) 0.0128(8) 0.0147(8) 0.0006(7) 0.0013(6) -0.0010(6)
Cl5 0.0183(2) 0.0160(2) 0.0198(2) -0.0021(2) -0.00116(19) 0.00139(19)
C6 0.0183(10) 0.0130(10) 0.0304(13) -0.0065(9) 0.0029(9) -0.0025(8)
O7 0.0466(11) 0.0260(9) 0.0254(10) 0.0006(8) 0.0080(8) -0.0061(9)
C8 0.0175(10) 0.0131(9) 0.0180(10) 0.0017(8) 0.0018(8) -0.0028(8)
C9 0.0197(10) 0.0149(10) 0.0236(11) 0.0027(9) 0.0014(8) -0.0016(8)
C10 0.0204(11) 0.0135(10) 0.0286(12) -0.0013(9) 0.0040(9) 0.0004(8)
C11 0.0201(10) 0.0172(10) 0.0198(11) -0.0052(9) 0.0028(8) 0.0015(8)
C12 0.0100(8) 0.0163(9) 0.0158(10) -0.0013(8) 0.0002(7) -0.0024(7)
C13 0.0168(9) 0.0158(9) 0.0118(9) -0.0006(8) 0.0026(7) 0.0000(8)
C14 0.0149(9) 0.0149(9) 0.0133(9) 0.0023(8) 0.0029(7) 0.0017(8)
C15 0.0198(10) 0.0205(11) 0.0123(9) 0.0019(8) 0.0048(8) 0.0023(8)
C16 0.0182(10) 0.0204(11) 0.0176(10) 0.0056(9) 0.0058(8) 0.0023(8)
C17 0.0165(9) 0.0166(10) 0.0183(10) 0.0031(8) 0.0041(8) -0.0016(8)
C18 0.0129(9) 0.0141(9) 0.0145(9) 0.0019(8) 0.0026(7) 0.0005(7)
C19 0.0161(10) 0.0160(10) 0.0170(10) -0.0019(8) 0.0048(8) -0.0037(8)
C20 0.0169(10) 0.0234(11) 0.0152(10) -0.0012(9) -0.0014(8) 0.0030(9)
C21 0.0192(11) 0.0361(14) 0.0298(13) -0.0102(12) 0.0025(10) -0.0054(10)
C22 0.0244(12) 0.0314(13) 0.0183(11) -0.0091(10) -0.0008(9) -0.0038(10)
C23 0.0230(11) 0.0248(11) 0.0119(9) -0.0041(9) 0.0035(8) -0.0017(9)
C24 0.0193(10) 0.0156(9) 0.0138(9) -0.0018(8) 0.0045(8) -0.0003(8)
C25 0.0236(11) 0.0194(11) 0.0215(11) -0.0067(9) 0.0039(9) -0.0042(9)
C26 0.0228(11) 0.0214(11) 0.0208(11) -0.0028(9) 0.0085(9) -0.0001(9)
C27 0.0228(11) 0.0213(11) 0.0148(10) -0.0011(9) -0.0018(8) 0.0014(9)
C28 0.0185(10) 0.0181(10) 0.0180(10) 0.0033(9) 0.0015(8) 0.0055(8)
C29 0.0181(11) 0.0323(13) 0.0270(12) 0.0033(11) 0.0039(9) 0.0078(10)
C30 0.0241(11) 0.0237(11) 0.0188(11) 0.0069(10) 0.0002(9) 0.0054(10)
C31 0.0363(14) 0.0145(11) 0.0320(14) 0.0029(10) 0.0012(11) 0.0070(10)
C32 0.0413(16) 0.0206(12) 0.0535(19) 0.0061(13) 0.0267(14) 0.0032(11)
C33 0.0263(13) 0.0540(18) 0.0248(13) 0.0120(13) 0.0095(10) 0.0085(13)
C34 0.0333(14) 0.0404(16) 0.0326(15) -0.0173(13) 0.0127(11) -0.0080(12)

loop_
_atom_type_symbol
_atom_type_description
_atom_type_scat_dispersion_real
_atom_type_scat_dispersion_imag
_atom_type_scat_source
C C 0.0033 0.0016 'International Tables Vol C Tables 4.2.6.8 and 6.1.1.4'
H H 0.0000 0.0000 'International Tables Vol C Tables 4.2.6.8 and 6.1.1.4'
N N 0.0061 0.0033 'International Tables Vol C Tables 4.2.6.8 and 6.1.1.4'
O O 0.0106 0.0060 'International Tables Vol C Tables 4.2.6.8 and 6.1.1.4'
P P 0.1023 0.0942 'International Tables Vol C Tables 4.2.6.8 and 6.1.1.4'
Cl Cl 0.1484 0.1585 'International Tables Vol C Tables 4.2.6.8 and 6.1.1.4'
Ru Ru -1.2594 0.8363 'International Tables Vol C Tables 4.2.6.8 and 6.1.1.4'

loop_
_geom_angle_atom_site_label_1
_geom_angle_atom_site_label_2
_geom_angle_atom_site_label_3
_geom_angle
_geom_angle_site_symmetry_1
_geom_angle_site_symmetry_3
C6 Ru1 N4 96.97(8) . .
C6 Ru1 N3 175.81(8) . .
N4 Ru1 N3 86.89(7) . .
C6 Ru1 P2 93.61(7) . .
N4 Ru1 P2 169.20(5) . .
N3 Ru1 P2 82.60(5) . .
C6 Ru1 Cl5 101.47(7) . .
N4 Ru1 Cl5 79.51(5) . .
N3 Ru1 Cl5 80.81(5) . .
P2 Ru1 Cl5 96.282(18) . .
C6 Ru1 H1 81.0(8) . .
N4 Ru1 H1 95.8(7) . .
N3 Ru1 H1 97.0(7) . .
P2 Ru1 H1 88.0(7) . .
Cl5 Ru1 H1 174.9(7) . .
C19 P2 C28 105.19(10) . .
C19 P2 C24 102.74(10) . .
C28 P2 C24 109.92(10) . .
C19 P2 Ru1 97.80(7) . .
C28 P2 Ru1 116.21(7) . .
C24 P2 Ru1 121.64(7) . .
C18 N3 C14 119.07(17) . .
C18 N3 Ru1 115.47(13) . .
C14 N3 Ru1 124.69(14) . .
C8 N4 C12 117.82(18) . .
C8 N4 Ru1 115.13(14) . .
C12 N4 Ru1 125.91(14) . .
O7 C6 Ru1 176.5(2) . .
N4 C8 C9 124.3(2) . .
N4 C8 H8 117.8 . .
C9 C8 H8 117.8 . .
C10 C9 C8 118.4(2) . .
C10 C9 H9 120.8 . .
C8 C9 H9 120.8 . .
C9 C10 C11 118.2(2) . .
C9 C10 H10 120.9 . .
C11 C10 H10 120.9 . .
C10 C11 C12 121.0(2) . .
C10 C11 H11 119.5 . .
C12 C11 H11 119.5 . .
N4 C12 C11 120.1(2) . .
N4 C12 C13 118.26(18) . .
C11 C12 C13 121.59(19) . .
C12 C13 C14 112.04(17) . .
C12 C13 C23 112.24(18) . .
C14 C13 C23 111.64(17) . .
C12 C13 C20 108.89(17) . .
C14 C13 C20 112.34(17) . .
C23 C13 C20 99.00(17) . .
N3 C14 C15 120.32(19) . .
N3 C14 C13 119.14(18) . .
C15 C14 C13 120.51(19) . .
C14 C15 C16 120.1(2) . .
C14 C15 H15 119.9 . .
C16 C15 H15 119.9 . .
C17 C16 C15 119.1(2) . .
C17 C16 H16 120.4 . .
C15 C16 H16 120.4 . .
C16 C17 C18 118.8(2) . .
C16 C17 H17 120.6 . .
C18 C17 H17 120.6 . .
N3 C18 C17 122.22(19) . .
N3 C18 C19 119.26(18) . .
C17 C18 C19 118.47(19) . .
C18 C19 P2 112.32(14) . .
C18 C19 H19A 109.1 . .
P2 C19 H19A 109.1 . .
C18 C19 H19B 109.1 . .
P2 C19 H19B 109.1 . .
H19A C19 H19B 107.9 . .
C21 C20 C13 104.33(18) . .
C21 C20 H20A 110.9 . .
C13 C20 H20A 110.9 . .
C21 C20 H20B 110.9 . .
C13 C20 H20B 110.9 . .
H20A C20 H20B 108.9 . .
C20 C21 C22 107.34(19) . .
C20 C21 H21A 110.2 . .
C22 C21 H21A 110.2 . .
C20 C21 H21B 110.2 . .
C22 C21 H21B 110.2 . .
H21A C21 H21B 108.5 . .
C21 C22 C23 104.50(19) . .
C21 C22 H22A 110.9 . .
C23 C22 H22A 110.9 . .
C21 C22 H22B 110.9 . .
C23 C22 H22B 110.9 . .
H22A C22 H22B 108.9 . .
C22 C23 C13 106.19(18) . .
C22 C23 H23A 110.5 . .
C13 C23 H23A 110.5 . .
C22 C23 H23B 110.5 . .
C13 C23 H23B 110.5 . .
H23A C23 H23B 108.7 . .
C26 C24 C27 108.22(18) . .
C26 C24 C25 109.56(18) . .
C27 C24 C25 107.16(18) . .
C26 C24 P2 110.43(15) . .
C27 C24 P2 107.89(14) . .
C25 C24 P2 113.40(15) . .
C24 C25 H25A 109.5 . .
C24 C25 H25B 109.5 . .
H25A C25 H25B 109.5 . .
C24 C25 H25C 109.5 . .
H25A C25 H25C 109.5 . .
H25B C25 H25C 109.5 . .
C24 C26 H26A 109.5 . .
C24 C26 H26B 109.5 . .
H26A C26 H26B 109.5 . .
C24 C26 H26C 109.5 . .
H26A C26 H26C 109.5 . .
H26B C26 H26C 109.5 . .
C24 C27 H27A 109.5 . .
C24 C27 H27B 109.5 . .
H27A C27 H27B 109.5 . .
C24 C27 H27C 109.5 . .
H27A C27 H27C 109.5 . .
H27B C27 H27C 109.5 . .
C31 C28 C29 109.83(19) . .
C31 C28 C30 106.88(19) . .
C29 C28 C30 107.43(19) . .
C31 C28 P2 113.89(16) . .
C29 C28 P2 110.73(16) . .
C30 C28 P2 107.79(15) . .
C28 C29 H29A 109.5 . .
C28 C29 H29B 109.5 . .
H29A C29 H29B 109.5 . .
C28 C29 H29C 109.5 . .
H29A C29 H29C 109.5 . .
H29B C29 H29C 109.5 . .
C28 C30 H30A 109.5 . .
C28 C30 H30B 109.5 . .
H30A C30 H30B 109.5 . .
C28 C30 H30C 109.5 . .
H30A C30 H30C 109.5 . .
H30B C30 H30C 109.5 . .
C28 C31 H31A 109.5 . .
C28 C31 H31B 109.5 . .
H31A C31 H31B 109.5 . .
C28 C31 H31C 109.5 . .
H31A C31 H31C 109.5 . .
H31B C31 H31C 109.5 . .
C34 C32 C33 119.5(3) . 3_777
C34 C32 H32 120.2 . .
C33 C32 H32 120.2 3_777 .
C34 C33 C32 120.3(3) . 3_777
C34 C33 H33 119.9 . .
C32 C33 H33 119.9 3_777 .
C32 C34 C33 120.2(3) . .
C32 C34 H34 119.9 . .
C33 C34 H34 119.9 . .

loop_
_geom_bond_atom_site_label_1
_geom_bond_atom_site_label_2
_geom_bond_distance
_geom_bond_site_symmetry_2
Ru1 C6 1.846(3) .
Ru1 N4 2.1752(17) .
Ru1 N3 2.1772(17) .
Ru1 P2 2.2754(6) .
Ru1 Cl5 2.5612(6) .
Ru1 H1 1.74(2) .
P2 C19 1.826(2) .
P2 C28 1.885(2) .
P2 C24 1.889(2) .
N3 C18 1.356(3) .
N3 C14 1.360(3) .
N4 C8 1.346(3) .
N4 C12 1.357(3) .
C6 O7 1.105(3) .
C8 C9 1.375(3) .
C8 H8 0.9500 .
C9 C10 1.377(3) .
C9 H9 0.9500 .
C10 C11 1.384(3) .
C10 H10 0.9500 .
C11 C12 1.396(3) .
C11 H11 0.9500 .
C12 C13 1.530(3) .
C13 C14 1.533(3) .
C13 C23 1.551(3) .
C13 C20 1.561(3) .
C14 C15 1.393(3) .
C15 C16 1.389(3) .
C15 H15 0.9500 .
C16 C17 1.377(3) .
C16 H16 0.9500 .
C17 C18 1.392(3) .
C17 H17 0.9500 .
C18 C19 1.500(3) .
C19 H19A 0.9900 .
C19 H19B 0.9900 .
C20 C21 1.526(3) .
C20 H20A 0.9900 .
C20 H20B 0.9900 .
C21 C22 1.527(3) .
C21 H21A 0.9900 .
C21 H21B 0.9900 .
C22 C23 1.533(3) .
C22 H22A 0.9900 .
C22 H22B 0.9900 .
C23 H23A 0.9900 .
C23 H23B 0.9900 .
C24 C26 1.530(3) .
C24 C27 1.536(3) .
C24 C25 1.540(3) .
C25 H25A 0.9800 .
C25 H25B 0.9800 .
C25 H25C 0.9800 .
C26 H26A 0.9800 .
C26 H26B 0.9800 .
C26 H26C 0.9800 .
C27 H27A 0.9800 .
C27 H27B 0.9800 .
C27 H27C 0.9800 .
C28 C31 1.534(3) .
C28 C29 1.540(3) .
C28 C30 1.539(3) .
C29 H29A 0.9800 .
C29 H29B 0.9800 .
C29 H29C 0.9800 .
C30 H30A 0.9800 .
C30 H30B 0.9800 .
C30 H30C 0.9800 .
C31 H31A 0.9800 .
C31 H31B 0.9800 .
C31 H31C 0.9800 .
C32 C34 1.377(4) .
C32 C33 1.376(4) 3_777
C32 H32 0.9500 .
C33 C34 1.373(4) .
C33 C32 1.376(4) 3_777
C33 H33 0.9500 .
C34 H34 0.9500 .
